data_4338824
loop_
_publ_author_name
'Steffen, Andreas'
'Costuas, Karine'
'Boucekkine, Abdou'
'Thibault, Marie-H\'el\`ene'
'Beeby, Andrew'
'Batsanov, Andrei S.'
'Charaf-Eddin, Azzam'
'Jacquemin, Denis'
'Halet, Jean-Fran\,cois'
'Marder, Todd B.'

_publ_section_title
;
 Fluorescence in rhoda- and iridacyclopentadienes neglecting the
 spin-orbit coupling of the heavy atom: the ligand dominates.
;
_journal_issue 13
_journal_name_full 'Inorganic chemistry'
_journal_page_first 7055
_journal_page_last 7069
_journal_paper_doi 10.1021/ic501115k
_journal_volume 53
_journal_year 2014
_chemical_formula_moiety 'C46 H67 Cl Ir O4 P3'
_chemical_formula_sum 'C46 H67 Cl Ir O4 P3'
_chemical_formula_weight 1004.55
_chemical_name_systematic
; mer,cis-[tris(triethylphosphine)chlorido-2,5-bis(p-carbomethoxy-phenylethynyl)-
cyclohexa[1',2':3,4]iridacyclopenta-2,4-diene]
;
_space_group_crystal_system triclinic
_space_group_IT_number 2
_space_group_name_Hall '-P 1'
_space_group_name_H-M_alt 'P -1'
_symmetry_space_group_name_Hall '-P 1'
_symmetry_space_group_name_H-M 'P -1'
_atom_sites_solution_hydrogens mixed
_audit_creation_date 2013-07-24
_audit_creation_method
;
Olex2 1.2-alpha (compiled 2013.07.19 svn.r0, GUI svn.r4539)
;
_cell_angle_alpha 91.51(4)
_cell_angle_beta 99.28(4)
_cell_angle_gamma 107.89(4)
_cell_formula_units_Z 2
_cell_length_a 10.657(3)
_cell_length_b 12.944(3)
_cell_length_c 17.831(5)
_cell_measurement_reflns_used 5508
_cell_measurement_temperature 120(2)
_cell_measurement_theta_max 26.47
_cell_measurement_theta_min 2.16
_cell_volume 2302.6(12)
_computing_cell_refinement 'SAINT version 7.46A (Bruker, 2007)'
_computing_data_collection 'SMART version 5.625 (Bruker, 2001)'
_computing_data_reduction 'SAINT version 7.46A (Bruker, 2007)'
_computing_molecular_graphics
;
O. V. Dolomanov, L. J. Bourhis, R. J. Gildea, J. A. K. Howard and H. Puschmann,
OLEX2: a complete structure solution, refinement and analysis program.
J. Appl. Cryst. (2009). 42, 339-341.
;
_computing_publication_material
;
O. V. Dolomanov, L. J. Bourhis, R. J. Gildea, J. A. K. Howard and H. Puschmann,
OLEX2: a complete structure solution, refinement and analysis program.
J. Appl. Cryst. (2009). 42, 339-341.
;
_computing_structure_refinement
;
SHELXTL-2013/2 miulti-CPU version, G.M. Sheldrick, Acta Cryst.
(2008). A64, 112-122
;
_computing_structure_solution 'SHELXS, G.M. Sheldrick, Acta Cryst. (2008). A64, 112-122'
_diffrn_ambient_temperature 120.15
_diffrn_measured_fraction_theta_full 1.000
_diffrn_measured_fraction_theta_max 0.998
_diffrn_radiation_type MoK\a
_diffrn_radiation_wavelength 0.71073
_diffrn_reflns_av_R_equivalents 0.0860
_diffrn_reflns_av_unetI/netI 0.0815
_diffrn_reflns_Laue_measured_fraction_full 1.000
_diffrn_reflns_Laue_measured_fraction_max 0.998
_diffrn_reflns_limit_h_max 15
_diffrn_reflns_limit_h_min -15
_diffrn_reflns_limit_k_max 18
_diffrn_reflns_limit_k_min -18
_diffrn_reflns_limit_l_max 25
_diffrn_reflns_limit_l_min -25
_diffrn_reflns_number 40930
_diffrn_reflns_point_group_measured_fraction_full 1.000
_diffrn_reflns_point_group_measured_fraction_max 0.998
_diffrn_reflns_theta_full 25.242
_diffrn_reflns_theta_max 30.072
_diffrn_reflns_theta_min 1.659
_exptl_absorpt_coefficient_mu 3.102
_exptl_absorpt_correction_T_max 0.7460
_exptl_absorpt_correction_T_min 0.5922
_exptl_absorpt_correction_type multi-scan
_exptl_absorpt_process_details
;
SADABS-2009/1 (Bruker,2010) was used for absorption correction.
wR2(int) was 0.0666 before and 0.0519 after correction.
The Ratio of minimum to maximum transmission is 0.7938.
The \l/2 correction factor is 0.0015.
;
_exptl_crystal_density_diffrn 1.449
_exptl_crystal_density_method 'not measured'
_exptl_crystal_description irregular
_exptl_crystal_F_000 1028
_exptl_crystal_size_max 0.2
_exptl_crystal_size_mid 0.2
_exptl_crystal_size_min 0.1
_refine_diff_density_max 2.230
_refine_diff_density_min -1.438
_refine_diff_density_rms 0.136
_refine_ls_extinction_method none
_refine_ls_goodness_of_fit_ref 0.977
_refine_ls_hydrogen_treatment constr
_refine_ls_matrix_type full
_refine_ls_number_parameters 506
_refine_ls_number_reflns 13468
_refine_ls_number_restraints 36
_refine_ls_restrained_S_all 0.986
_refine_ls_R_factor_all 0.0607
_refine_ls_R_factor_gt 0.0422
_refine_ls_shift/su_max 0.009
_refine_ls_shift/su_mean 0.000
_refine_ls_structure_factor_coef Fsqd
_refine_ls_weighting_details
;
 w=1/[\s^2^(Fo^2^)+(0.0430P)^2^] where P=(Fo^2^+2Fc^2^)/3
;
_refine_ls_weighting_scheme calc
_refine_ls_wR_factor_gt 0.0940
_refine_ls_wR_factor_ref 0.0997
_reflns_Friedel_coverage 0.000
_reflns_number_gt 10430
_reflns_number_total 13468
_reflns_threshold_expression 'I > 2\s(I)'
_cod_data_source_file ic501115k_si_003.cif
_cod_data_source_block 3
_cod_depositor_comments 'Adding full bibliography for 4338824.cif.'
_cod_original_cell_volume 2302.5(11)
_cod_database_code 4338824
_olex2_refinement_description
;
1. Fixed Uiso
 At 1.2 times of:
  All C(H) groups, All C(H,H) groups, All C(H,H,H,H) groups
 At 1.5 times of:
  All C(H,H,H) groups
2. Restrained distances
 P3-C17 \\sim P3-C17' \\sim P3-C15' \\sim P3-C15 \\sim P1-C5' \\sim P1-C5
 with sigma of 0.005
 C24-C23' \\sim C23'-C22 \\sim C24-C23 \\sim C23-C22
 with sigma of 0.02
 C18'-C17' \\sim C18-C17 \\sim C16'-C15' \\sim C16-C15 \\sim C6-C5 \\sim C6'-C5'
 with sigma of 0.02
3. Uiso/Uaniso restraints and constraints
Uiso(C15') = Uiso(C15)
Uiso(C16) = Uiso(C16')
Uiso(C23) = Uiso(C23')
Uiso(C18) = Uiso(C18')
Uiso(C17) = Uiso(C17')
4. Others
 Uiso(H2A)=Uiso(H2B)=Uiso(H2C)=FVAR(1)
 Uiso(H4A)=Uiso(H4B)=Uiso(H4C)=FVAR(2)
 Uiso(H46A)=Uiso(H46B)=Uiso(H46C)=FVAR(3)
 Uiso(H8A)=Uiso(H8B)=Uiso(H8C)=FVAR(4)
 Uiso(H10A)=Uiso(H10B)=Uiso(H10C)=FVAR(5)
 Uiso(H12A)=Uiso(H12B)=Uiso(H12C)=FVAR(6)
 Uiso(H14A)=Uiso(H14B)=Uiso(H14C)=FVAR(7)
 Uiso(H36A)=Uiso(H36B)=Uiso(H36C)=FVAR(8)
 Sof(C15')=Sof(H15C)=Sof(H15D)=Sof(C16')=Sof(H16D)=Sof(H16E)=Sof(H16F)=
 Sof(C17')=Sof(H17C)=Sof(H17D)=Sof(C18')=Sof(H18D)=Sof(H18E)=Sof(H18F)=
 Sof(H22C)=Sof(H22D)=Sof(C23')=Sof(H23C)=Sof(H23D)=Sof(H24C)=Sof(H24D)=1-FVAR(9)
 Sof(C15)=Sof(H15A)=Sof(H15B)=Sof(C16)=Sof(H16A)=Sof(H16B)=Sof(H16C)=Sof(C17)=
 Sof(H17A)=Sof(H17B)=Sof(C18)=Sof(H18A)=Sof(H18B)=Sof(H18C)=Sof(H22A)=Sof(H22B)=
 Sof(C23)=Sof(H23A)=Sof(H23B)=Sof(H24A)=Sof(H24B)=FVAR(9)
 Fixed Sof: C5(0.67) H5A(0.67) H5B(0.67) C6(0.67) H6A(0.67) H6B(0.67)
 H6C(0.67) C5'(0.33) H5'A(0.33) H5'B(0.33) C6'(0.33) H6'A(0.33) H6'B(0.33)
 H6'C(0.33)
5.a Riding coordinates:
 C1(H1A,H1B), C3(H3A,H3B), C7(H7A,H7B), C9(H9A,H9B), C11(H11A,H11B), C13(H13A,
 H13B), C16(H16A,H16B,H16C), C17(H17A,H17B), C18(H18A,H18B,H18C), C16'(H16D,
 H16E,H16F), C17'(H17C,H17D), C18'(H18D,H18E,H18F), C21(H21A,H21B), C23(H23A,
 H23B), C23'(H23C,H23D), C30(H30), C31(H31), C33(H33), C34(H34), C40(H40),
 C41(H41), C43(H43), C44(H44)
5.b Rotating group:
 C2(H2A,H2B,H2C), C4(H4A,H4B,H4C), C8(H8A,H8B,H8C), C10(H10A,H10B,H10C),
 C12(H12A,H12B,H12C), C14(H14A,H14B,H14C), C36(H36A,H36B,H36C), C46(H46A,H46B,
 H46C)
5.c Secondary CH2 refined with riding coordinates:
 C5(H5A,H5B), C5'(H5'A,H5'B), C15(H15A,H15B), C15'(H15C,H15D), C22(H22A,H22B),
 C22(H22C,H22D), C24(H24A,H24B), C24(H24C,H24D)
5.d Me refined with riding coordinates:
 C6(H6A,H6B,H6C), C6'(H6'A,H6'B,H6'C)
;
_shelx_space_group_comment
;
The symmetry employed for this shelxl refinement is uniquely defined
by the following loop, which should always be used as a source of
symmetry information in preference to the above space-group names.
They are only intended as comments.
;
_shelxl_version_number 2013-2

loop_
_space_group_symop_operation_xyz
'x, y, z'
'-x, -y, -z'

loop_
_atom_site_label
_atom_site_type_symbol
_atom_site_fract_x
_atom_site_fract_y
_atom_site_fract_z
_atom_site_U_iso_or_equiv
_atom_site_adp_type
_atom_site_occupancy
_atom_site_site_symmetry_order
_atom_site_calc_flag
_atom_site_refinement_flags_posn
_atom_site_refinement_flags_occupancy
_atom_site_disorder_assembly
_atom_site_disorder_group
Ir Ir 0.79110(2) 0.76098(2) 0.26892(2) 0.02361(5) Uani 1 1 d . . . .
Cl Cl 0.98554(10) 0.82596(8) 0.37356(5) 0.0301(2) Uani 1 1 d . . . .
P1 P 0.86550(10) 0.61314(8) 0.23961(6) 0.0265(2) Uani 1 1 d . . . .
P2 P 0.64201(12) 0.66809(9) 0.34981(7) 0.0330(2) Uani 1 1 d . . . .
P3 P 0.74862(13) 0.92751(9) 0.29067(6) 0.0348(3) Uani 1 1 d . . . .
O1 O -0.1549(3) 0.2521(3) -0.0036(2) 0.0556(10) Uani 1 1 d . . . .
O2 O -0.1254(4) 0.1598(3) 0.0985(3) 0.0728(13) Uani 1 1 d . . . .
O3 O 1.6909(3) 1.2214(3) 0.45066(18) 0.0401(8) Uani 1 1 d . . . .
O4 O 1.7124(3) 1.3319(3) 0.3568(2) 0.0487(9) Uani 1 1 d . . . .
C1 C 1.0032(4) 0.6429(4) 0.1851(3) 0.0385(10) Uani 1 1 d . . . .
H1A H 1.0067 0.5733 0.1626 0.046 Uiso 1 1 d R . . .
H1B H 0.9831 0.6862 0.1426 0.046 Uiso 1 1 d R . . .
C2 C 1.1417(5) 0.7050(4) 0.2318(3) 0.0482(13) Uani 1 1 d . . . .
H2A H 1.1358 0.7678 0.2614 0.046(8) Uiso 1 1 d GR . . .
H2B H 1.2058 0.7303 0.1973 0.046(8) Uiso 1 1 d GR . . .
H2C H 1.1718 0.6566 0.2666 0.046(8) Uiso 1 1 d GR . . .
C3 C 0.9325(4) 0.5538(3) 0.3222(2) 0.0303(9) Uani 1 1 d . . . .
H3A H 0.9990 0.6142 0.3563 0.036 Uiso 1 1 d R . . .
H3B H 0.8581 0.5219 0.3500 0.036 Uiso 1 1 d R . . .
C4 C 0.9989(5) 0.4678(4) 0.3107(3) 0.0468(12) Uani 1 1 d . . . .
H4A H 0.9297 0.3974 0.2947 0.066(10) Uiso 1 1 d GR . . .
H4B H 1.0555 0.4621 0.3585 0.066(10) Uiso 1 1 d GR . . .
H4C H 1.0542 0.4879 0.2711 0.066(10) Uiso 1 1 d GR . . .
C5 C 0.7378(6) 0.5097(5) 0.1706(4) 0.0340(15) Uiso 0.67 1 d . P A 1
H5A H 0.6511 0.4956 0.1883 0.041 Uiso 0.67 1 calc R P A 1
H5B H 0.7290 0.5427 0.1213 0.041 Uiso 0.67 1 calc R P A 1
C6 C 0.7570(8) 0.3997(6) 0.1547(4) 0.0450(17) Uani 0.67 1 d . P A 1
H6A H 0.6814 0.3545 0.1170 0.068 Uiso 0.67 1 calc R P A 1
H6B H 0.7616 0.3632 0.2021 0.068 Uiso 0.67 1 calc R P A 1
H6C H 0.8405 0.4108 0.1350 0.068 Uiso 0.67 1 calc R P A 1
C5' C 0.7374(11) 0.4854(7) 0.1955(7) 0.033(3) Uiso 0.33 1 d . P A 2
H5'A H 0.7592 0.4228 0.2184 0.040 Uiso 0.33 1 calc R P A 2
H5'B H 0.6490 0.4843 0.2067 0.040 Uiso 0.33 1 calc R P A 2
C6' C 0.7286(17) 0.4727(14) 0.1077(8) 0.051(4) Uiso 0.33 1 d . P A 2
H6'A H 0.6598 0.4041 0.0868 0.077 Uiso 0.33 1 calc R P A 2
H6'B H 0.8154 0.4724 0.0964 0.077 Uiso 0.33 1 calc R P A 2
H6'C H 0.7050 0.5337 0.0847 0.077 Uiso 0.33 1 calc R P A 2
C7 C 0.6983(5) 0.6900(4) 0.4522(3) 0.0445(12) Uani 1 1 d . . . .
H7A H 0.7404 0.7691 0.4663 0.053 Uiso 1 1 d R . . .
H7B H 0.6193 0.6648 0.4775 0.053 Uiso 1 1 d R . . .
C8 C 0.7962(5) 0.6323(5) 0.4811(3) 0.0498(13) Uani 1 1 d . . . .
H8A H 0.7537 0.5535 0.4699 0.059(10) Uiso 1 1 d GR . . .
H8B H 0.8243 0.6491 0.5363 0.059(10) Uiso 1 1 d GR . . .
H8C H 0.8746 0.6565 0.4561 0.059(10) Uiso 1 1 d GR . . .
C9 C 0.5723(4) 0.5202(3) 0.3336(2) 0.0312(9) Uani 1 1 d . . . .
H9A H 0.5276 0.5026 0.2796 0.037 Uiso 1 1 d R . . .
H9B H 0.6478 0.4900 0.3405 0.037 Uiso 1 1 d R . . .
C10 C 0.4735(5) 0.4604(4) 0.3831(3) 0.0456(12) Uani 1 1 d . . . .
H10A H 0.5181 0.4701 0.4365 0.067(11) Uiso 1 1 d GR . . .
H10B H 0.4398 0.3827 0.3661 0.067(11) Uiso 1 1 d GR . . .
H10C H 0.3984 0.4900 0.3782 0.067(11) Uiso 1 1 d GR . . .
C11 C 0.4781(5) 0.7015(4) 0.3364(3) 0.0412(11) Uani 1 1 d . . . .
H11A H 0.4922 0.7694 0.3099 0.049 Uiso 1 1 d R . . .
H11B H 0.4106 0.6429 0.3013 0.049 Uiso 1 1 d R . . .
C12 C 0.4178(6) 0.7158(5) 0.4050(3) 0.0573(15) Uani 1 1 d . . . .
H12A H 0.3970 0.6481 0.4306 0.133(19) Uiso 1 1 d GR . . .
H12B H 0.3352 0.7338 0.3886 0.133(19) Uiso 1 1 d GR . . .
H12C H 0.4814 0.7749 0.4403 0.133(19) Uiso 1 1 d GR . . .
C13 C 0.7092(5) 0.9615(4) 0.3819(3) 0.0421(11) Uani 1 1 d . . . .
H13A H 0.6724 1.0229 0.3763 0.051 Uiso 1 1 d R . . .
H13B H 0.6373 0.8980 0.3936 0.051 Uiso 1 1 d R . . .
C14 C 0.8234(6) 0.9917(5) 0.4496(3) 0.0527(14) Uani 1 1 d . . . .
H14A H 0.8607 0.9314 0.4567 0.081(12) Uiso 1 1 d GR . . .
H14B H 0.7898 1.0059 0.4955 0.081(12) Uiso 1 1 d GR . . .
H14C H 0.8936 1.0572 0.4405 0.081(12) Uiso 1 1 d GR . . .
C15 C 0.8762(8) 1.0505(5) 0.2713(6) 0.0444(18) Uiso 0.558(4) 1 d . P B 1
H15A H 0.9633 1.0364 0.2825 0.053 Uiso 0.558(4) 1 calc R P B 1
H15B H 0.8580 1.0571 0.2157 0.053 Uiso 0.558(4) 1 calc R P B 1
C16 C 0.8968(12) 1.1624(8) 0.3106(7) 0.058(2) Uiso 0.558(4) 1 d . P B 1
H16A H 0.9782 1.2083 0.2945 0.086 Uiso 0.558(4) 1 d R P B 1
H16B H 0.9122 1.1618 0.3662 0.086 Uiso 0.558(4) 1 d R P B 1
H16C H 0.8229 1.1914 0.2941 0.086 Uiso 0.558(4) 1 d R P B 1
C17 C 0.5952(6) 0.9399(7) 0.2305(4) 0.0391(15) Uiso 0.558(4) 1 d . P B 1
H17A H 0.5281 0.8664 0.2204 0.047 Uiso 0.558(4) 1 d R P B 1
H17B H 0.5578 0.9858 0.2597 0.047 Uiso 0.558(4) 1 d R P B 1
C18 C 0.6063(9) 0.9874(7) 0.1511(5) 0.0428(16) Uiso 0.558(4) 1 d . P B 1
H18A H 0.5203 0.9903 0.1234 0.064 Uiso 0.558(4) 1 d R P B 1
H18B H 0.6406 0.9414 0.1208 0.064 Uiso 0.558(4) 1 d R P B 1
H18C H 0.6705 1.0611 0.1601 0.064 Uiso 0.558(4) 1 d R P B 1
C15' C 0.9009(8) 1.0462(6) 0.2951(8) 0.0444(18) Uiso 0.442(4) 1 d . P B 2
H15C H 0.9644 1.0527 0.3434 0.053 Uiso 0.442(4) 1 calc R P B 2
H15D H 0.9467 1.0414 0.2517 0.053 Uiso 0.442(4) 1 calc R P B 2
C16' C 0.8406(15) 1.1487(11) 0.2904(9) 0.058(2) Uiso 0.442(4) 1 d . P B 2
H16D H 0.9174 1.2113 0.2848 0.086 Uiso 0.442(4) 1 d R P B 2
H16E H 0.8205 1.1538 0.3418 0.086 Uiso 0.442(4) 1 d R P B 2
H16F H 0.7625 1.1484 0.2527 0.086 Uiso 0.442(4) 1 d R P B 2
C17' C 0.6623(9) 0.9827(8) 0.2116(5) 0.0391(15) Uiso 0.442(4) 1 d . P B 2
H17C H 0.6823 1.0621 0.2221 0.047 Uiso 0.442(4) 1 d R P B 2
H17D H 0.6925 0.9698 0.1636 0.047 Uiso 0.442(4) 1 d R P B 2
C18' C 0.5133(10) 0.9220(9) 0.2089(7) 0.0428(16) Uiso 0.442(4) 1 d . P B 2
H18D H 0.4649 0.9498 0.1669 0.064 Uiso 0.442(4) 1 d R P B 2
H18E H 0.4842 0.9357 0.2565 0.064 Uiso 0.442(4) 1 d R P B 2
H18F H 0.4945 0.8434 0.1985 0.064 Uiso 0.442(4) 1 d R P B 2
C19 C 0.8990(4) 0.8446(3) 0.1883(2) 0.0259(8) Uani 1 1 d . . . .
C20 C 0.8256(4) 0.8307(3) 0.1148(2) 0.0262(8) Uani 1 1 d . . . .
C21 C 0.8849(5) 0.8884(4) 0.0502(2) 0.0419(12) Uani 1 1 d . . . .
H21A H 0.9624 0.8650 0.0425 0.050 Uiso 1 1 d R . . .
H21B H 0.9185 0.9678 0.0647 0.050 Uiso 1 1 d R . . .
C22 C 0.7861(5) 0.8666(4) -0.0241(3) 0.0422(12) Uani 1 1 d . . . .
H22A H 0.7405 0.9229 -0.0265 0.051 Uiso 0.558(4) 1 calc R P B 1
H22B H 0.8369 0.8753 -0.0666 0.051 Uiso 0.558(4) 1 calc R P B 1
H22C H 0.8100 0.9323 -0.0527 0.051 Uiso 0.442(4) 1 calc R P B 2
H22D H 0.7988 0.8067 -0.0544 0.051 Uiso 0.442(4) 1 calc R P B 2
C23 C 0.6805(8) 0.7561(7) -0.0367(5) 0.0398(15) Uiso 0.558(4) 1 d . P B 1
H23A H 0.7243 0.6993 -0.0399 0.048 Uiso 0.558(4) 1 d R P B 1
H23B H 0.6189 0.7507 -0.0856 0.048 Uiso 0.558(4) 1 d R P B 1
C23' C 0.6409(9) 0.8377(8) -0.0200(6) 0.0398(15) Uiso 0.442(4) 1 d . P B 2
H23C H 0.5869 0.8213 -0.0720 0.048 Uiso 0.442(4) 1 d R P B 2
H23D H 0.6242 0.9006 0.0045 0.048 Uiso 0.442(4) 1 d R P B 2
C24 C 0.6014(4) 0.7365(4) 0.0283(2) 0.0395(11) Uani 1 1 d . . . .
H24A H 0.5430 0.7833 0.0246 0.047 Uiso 0.558(4) 1 calc R P B 1
H24B H 0.5432 0.6596 0.0229 0.047 Uiso 0.558(4) 1 calc R P B 1
H24C H 0.5068 0.7198 0.0345 0.047 Uiso 0.442(4) 1 calc R P B 2
H24D H 0.6108 0.6721 0.0013 0.047 Uiso 0.442(4) 1 calc R P B 2
C25 C 0.6911(4) 0.7602(3) 0.1057(2) 0.0277(8) Uani 1 1 d . . . .
C26 C 0.6506(4) 0.7169(3) 0.1726(2) 0.0285(9) Uani 1 1 d . . . .
C27 C 0.5197(4) 0.6427(4) 0.1628(2) 0.0297(9) Uani 1 1 d . . . .
C28 C 0.4100(4) 0.5754(4) 0.1526(2) 0.0329(9) Uani 1 1 d . . . .
C29 C 0.2827(4) 0.4933(4) 0.1334(3) 0.0331(9) Uani 1 1 d . . . .
C30 C 0.2009(5) 0.4934(4) 0.0643(3) 0.0448(12) Uani 1 1 d . . . .
H30 H 0.2284 0.5505 0.0322 0.054 Uiso 1 1 d R . . .
C31 C 0.0800(5) 0.4114(4) 0.0415(3) 0.0449(12) Uani 1 1 d . . . .
H31 H 0.0256 0.4122 -0.0062 0.054 Uiso 1 1 d R . . .
C32 C 0.0383(4) 0.3285(4) 0.0881(3) 0.0378(10) Uani 1 1 d . . . .
C33 C 0.1172(5) 0.3276(4) 0.1572(3) 0.0467(12) Uani 1 1 d . . . .
H33 H 0.0890 0.2708 0.1893 0.056 Uiso 1 1 d R . . .
C34 C 0.2376(5) 0.4100(4) 0.1796(3) 0.0440(12) Uani 1 1 d . . . .
H34 H 0.2908 0.4094 0.2276 0.053 Uiso 1 1 d R . . .
C35 C -0.0890(5) 0.2371(4) 0.0630(3) 0.0466(12) Uani 1 1 d . . . .
C36 C -0.2768(5) 0.1647(5) -0.0350(4) 0.071(2) Uani 1 1 d . . . .
H36A H -0.2543 0.1003 -0.0504 0.097(14) Uiso 1 1 d GR . . .
H36B H -0.3248 0.1883 -0.0794 0.097(14) Uiso 1 1 d GR . . .
H36C H -0.3338 0.1467 0.0039 0.097(14) Uiso 1 1 d GR . . .
C37 C 1.0309(4) 0.9128(3) 0.2059(2) 0.0281(8) Uani 1 1 d . . . .
C38 C 1.1422(4) 0.9745(4) 0.2279(2) 0.0338(10) Uani 1 1 d . . . .
C39 C 1.2694(4) 1.0441(3) 0.2669(2) 0.0327(9) Uani 1 1 d . . . .
C40 C 1.3480(5) 1.1289(4) 0.2321(3) 0.0437(12) Uani 1 1 d . . . .
H40 H 1.3175 1.1415 0.1812 0.052 Uiso 1 1 d R . . .
C41 C 1.4704(5) 1.1955(4) 0.2714(3) 0.0410(11) Uani 1 1 d . . . .
H41 H 1.5233 1.2535 0.2472 0.049 Uiso 1 1 d R . . .
C42 C 1.5156(4) 1.1789(3) 0.3453(2) 0.0305(9) Uani 1 1 d . . . .
C43 C 1.4382(4) 1.0941(4) 0.3812(2) 0.0320(9) Uani 1 1 d . . . .
H43 H 1.4694 1.0821 0.4321 0.038 Uiso 1 1 d R . . .
C44 C 1.3153(4) 1.0279(4) 0.3421(2) 0.0344(10) Uani 1 1 d . . . .
H44 H 1.2620 0.9707 0.3667 0.041 Uiso 1 1 d R . . .
C45 C 1.6485(4) 1.2525(3) 0.3831(3) 0.0339(10) Uani 1 1 d . . . .
C46 C 1.8222(5) 1.2905(4) 0.4898(3) 0.0510(14) Uani 1 1 d . . . .
H46A H 1.8865 1.3005 0.4549 0.072(11) Uiso 1 1 d GR . . .
H46B H 1.8521 1.2562 0.5346 0.072(11) Uiso 1 1 d GR . . .
H46C H 1.8161 1.3616 0.5060 0.072(11) Uiso 1 1 d GR . . .

loop_
_atom_site_aniso_label
_atom_site_aniso_U_11
_atom_site_aniso_U_22
_atom_site_aniso_U_33
_atom_site_aniso_U_23
_atom_site_aniso_U_13
_atom_site_aniso_U_12
Ir 0.02427(8) 0.02097(8) 0.02498(8) 0.00048(5) 0.00575(5) 0.00568(5)
Cl 0.0341(5) 0.0254(5) 0.0254(5) 0.0008(4) 0.0009(4) 0.0040(4)
P1 0.0238(5) 0.0224(5) 0.0343(6) -0.0014(4) 0.0062(4) 0.0084(4)
P2 0.0371(6) 0.0266(6) 0.0357(6) 0.0019(5) 0.0160(5) 0.0060(5)
P3 0.0547(7) 0.0284(6) 0.0268(6) 0.0012(4) 0.0062(5) 0.0218(5)
O1 0.0305(18) 0.037(2) 0.084(3) 0.0023(19) -0.0094(18) -0.0007(15)
O2 0.047(2) 0.054(3) 0.093(3) 0.021(2) 0.003(2) -0.0159(19)
O3 0.0299(16) 0.0382(18) 0.0425(19) -0.0043(14) -0.0090(14) 0.0050(14)
O4 0.0299(17) 0.0292(17) 0.075(3) 0.0071(17) -0.0067(16) 0.0000(14)
C1 0.034(2) 0.039(3) 0.050(3) 0.008(2) 0.018(2) 0.018(2)
C2 0.030(2) 0.041(3) 0.074(4) 0.006(3) 0.016(2) 0.009(2)
C3 0.027(2) 0.025(2) 0.037(2) 0.0107(17) 0.0042(17) 0.0066(17)
C4 0.039(3) 0.032(2) 0.071(4) 0.002(2) 0.003(2) 0.016(2)
C6 0.041(4) 0.036(4) 0.054(5) -0.010(3) 0.001(3) 0.011(3)
C7 0.050(3) 0.044(3) 0.036(3) 0.008(2) 0.008(2) 0.009(2)
C8 0.036(3) 0.060(3) 0.048(3) 0.001(3) 0.004(2) 0.009(2)
C9 0.029(2) 0.028(2) 0.035(2) 0.0048(17) 0.0082(17) 0.0041(17)
C10 0.051(3) 0.034(3) 0.049(3) 0.005(2) 0.022(2) 0.004(2)
C11 0.040(3) 0.045(3) 0.040(3) -0.003(2) 0.006(2) 0.015(2)
C12 0.051(3) 0.078(4) 0.051(3) 0.002(3) 0.015(3) 0.029(3)
C13 0.046(3) 0.041(3) 0.039(3) -0.012(2) 0.007(2) 0.013(2)
C14 0.058(3) 0.053(3) 0.041(3) -0.008(2) 0.002(2) 0.013(3)
C19 0.032(2) 0.0162(17) 0.029(2) 0.0009(15) 0.0110(16) 0.0041(16)
C20 0.026(2) 0.027(2) 0.0214(18) -0.0025(15) 0.0040(15) 0.0040(16)
C21 0.029(2) 0.060(3) 0.028(2) 0.009(2) 0.0031(18) 0.002(2)
C22 0.034(2) 0.049(3) 0.033(2) 0.012(2) -0.0010(19) 0.001(2)
C24 0.026(2) 0.056(3) 0.032(2) 0.006(2) 0.0020(18) 0.006(2)
C25 0.0181(18) 0.035(2) 0.026(2) -0.0022(17) 0.0014(15) 0.0048(16)
C26 0.028(2) 0.0172(18) 0.039(2) 0.0003(16) 0.0034(17) 0.0075(16)
C27 0.029(2) 0.035(2) 0.028(2) 0.0016(17) 0.0054(16) 0.0137(18)
C28 0.026(2) 0.032(2) 0.038(2) -0.0026(18) 0.0065(17) 0.0056(18)
C29 0.024(2) 0.029(2) 0.043(3) -0.0036(18) 0.0083(18) 0.0030(17)
C30 0.029(2) 0.037(3) 0.060(3) 0.014(2) -0.002(2) 0.004(2)
C31 0.029(2) 0.033(3) 0.066(3) 0.012(2) -0.007(2) 0.006(2)
C32 0.024(2) 0.032(2) 0.053(3) -0.001(2) 0.0046(19) 0.0032(18)
C33 0.037(3) 0.047(3) 0.049(3) 0.010(2) 0.018(2) -0.003(2)
C34 0.033(2) 0.054(3) 0.035(2) 0.003(2) 0.0074(19) -0.001(2)
C35 0.031(2) 0.036(3) 0.068(4) 0.001(2) 0.009(2) 0.004(2)
C36 0.033(3) 0.042(3) 0.115(6) -0.004(3) -0.016(3) -0.007(2)
C37 0.028(2) 0.028(2) 0.0229(19) 0.0034(16) 0.0049(15) 0.0011(17)
C38 0.033(2) 0.031(2) 0.027(2) 0.0061(17) 0.0009(17) -0.0042(18)
C39 0.028(2) 0.029(2) 0.032(2) 0.0020(17) 0.0019(17) -0.0016(17)
C40 0.037(2) 0.042(3) 0.035(2) 0.013(2) -0.0071(19) -0.007(2)
C41 0.033(2) 0.029(2) 0.046(3) 0.010(2) -0.004(2) -0.0063(19)
C42 0.028(2) 0.0204(19) 0.036(2) -0.0011(16) -0.0042(17) 0.0020(16)
C43 0.030(2) 0.032(2) 0.028(2) 0.0005(17) -0.0038(17) 0.0049(18)
C44 0.033(2) 0.030(2) 0.032(2) 0.0044(18) 0.0017(18) 0.0014(18)
C45 0.027(2) 0.023(2) 0.047(3) -0.0011(18) -0.0036(19) 0.0061(17)
C46 0.029(2) 0.050(3) 0.061(3) -0.012(3) -0.016(2) 0.006(2)

loop_
_atom_type_symbol
_atom_type_description
_atom_type_scat_dispersion_real
_atom_type_scat_dispersion_imag
_atom_type_scat_source
C C 0.0033 0.0016 'International Tables Vol C Tables 4.2.6.8 and 6.1.1.4'
H H 0.0000 0.0000 'International Tables Vol C Tables 4.2.6.8 and 6.1.1.4'
O O 0.0106 0.0060 'International Tables Vol C Tables 4.2.6.8 and 6.1.1.4'
P P 0.1023 0.0942 'International Tables Vol C Tables 4.2.6.8 and 6.1.1.4'
Cl Cl 0.1484 0.1585 'International Tables Vol C Tables 4.2.6.8 and 6.1.1.4'
Ir Ir -1.4442 7.9887 'International Tables Vol C Tables 4.2.6.8 and 6.1.1.4'

loop_
_geom_angle_atom_site_label_1
_geom_angle_atom_site_label_2
_geom_angle_atom_site_label_3
_geom_angle
P1 Ir Cl 88.88(5)
P1 Ir P2 96.27(5)
P1 Ir P3 170.35(4)
P2 Ir Cl 94.03(5)
P3 Ir Cl 87.69(5)
P3 Ir P2 92.97(5)
C19 Ir Cl 92.89(12)
C19 Ir P1 87.36(11)
C19 Ir P2 172.25(12)
C19 Ir P3 83.81(11)
C26 Ir Cl 171.55(12)
C26 Ir P1 89.28(12)
C26 Ir P2 94.37(13)
C26 Ir P3 92.79(12)
C26 Ir C19 78.79(17)
C1 P1 Ir 116.07(16)
C1 P1 C5 98.4(3)
C1 P1 C5' 107.7(4)
C3 P1 Ir 114.82(15)
C3 P1 C1 101.9(2)
C3 P1 C5 112.6(3)
C3 P1 C5' 96.1(5)
C5 P1 Ir 111.7(2)
C5' P1 Ir 117.5(5)
C7 P2 Ir 118.60(18)
C7 P2 C9 103.2(2)
C7 P2 C11 102.9(2)
C9 P2 Ir 117.63(15)
C9 P2 C11 98.4(2)
C11 P2 Ir 113.24(16)
C13 P3 Ir 120.00(18)
C13 P3 C15 104.9(4)
C13 P3 C17 96.5(3)
C13 P3 C15' 96.6(4)
C13 P3 C17' 111.8(4)
C15 P3 Ir 115.9(3)
C15 P3 C17 101.4(4)
C17 P3 Ir 114.9(3)
C15' P3 Ir 111.8(4)
C17' P3 Ir 119.5(4)
C17' P3 C15' 89.9(5)
C35 O1 C36 115.9(4)
C45 O3 C46 114.8(4)
C2 C1 P1 114.6(4)
C4 C3 P1 119.5(3)
C6 C5 P1 119.5(5)
C6' C5' P1 112.2(9)
C8 C7 P2 113.3(4)
C10 C9 P2 118.1(3)
C12 C11 P2 119.3(4)
C14 C13 P3 116.7(4)
C16 C15 P3 122.2(7)
C18 C17 P3 118.7(5)
C16' C15' P3 102.6(7)
C18' C17' P3 104.3(6)
C20 C19 Ir 114.4(3)
C37 C19 Ir 124.1(3)
C37 C19 C20 121.5(4)
C19 C20 C21 121.8(4)
C19 C20 C25 115.2(3)
C25 C20 C21 123.0(4)
C20 C21 C22 113.3(4)
C23 C22 C21 115.9(5)
C23' C22 C21 117.8(5)
C22 C23 C24 110.8(6)
C22 C23' C24 109.0(7)
C25 C24 C23 112.5(5)
C25 C24 C23' 109.9(5)
C20 C25 C24 120.4(4)
C26 C25 C20 115.5(4)
C26 C25 C24 124.1(4)
C25 C26 Ir 116.1(3)
C25 C26 C27 115.4(4)
C27 C26 Ir 128.4(3)
C28 C27 C26 176.5(5)
C27 C28 C29 174.4(5)
C30 C29 C28 119.2(4)
C34 C29 C28 122.9(4)
C34 C29 C30 117.8(4)
C31 C30 C29 121.0(4)
C32 C31 C30 120.0(5)
C31 C32 C35 120.7(5)
C33 C32 C31 119.8(4)
C33 C32 C35 119.4(4)
C32 C33 C34 119.7(5)
C33 C34 C29 121.6(5)
O1 C35 C32 111.7(4)
O2 C35 O1 124.7(5)
O2 C35 C32 123.6(5)
C38 C37 C19 173.5(5)
C37 C38 C39 170.1(5)
C40 C39 C38 121.6(4)
C40 C39 C44 118.9(4)
C44 C39 C38 119.5(4)
C41 C40 C39 120.4(4)
C42 C41 C40 120.5(4)
C41 C42 C43 119.9(4)
C41 C42 C45 117.3(4)
C43 C42 C45 122.7(4)
C44 C43 C42 119.6(4)
C43 C44 C39 120.7(4)
O3 C45 C42 112.7(4)
O4 C45 O3 122.8(4)
O4 C45 C42 124.5(4)

loop_
_geom_bond_atom_site_label_1
_geom_bond_atom_site_label_2
_geom_bond_distance
Ir Cl 2.4662(16)
Ir P1 2.3616(12)
Ir P2 2.3891(15)
Ir P3 2.3693(13)
Ir C19 2.100(4)
Ir C26 2.028(4)
P1 C1 1.838(4)
P1 C3 1.823(4)
P1 C5 1.847(4)
P1 C5' 1.848(5)
P2 C7 1.814(5)
P2 C9 1.825(4)
P2 C11 1.906(5)
P3 C13 1.820(5)
P3 C15 1.831(5)
P3 C17 1.858(5)
P3 C15' 1.850(5)
P3 C17' 1.839(5)
O1 C35 1.331(6)
O1 C36 1.453(6)
O2 C35 1.194(6)
O3 C45 1.333(5)
O3 C46 1.459(5)
O4 C45 1.200(5)
C1 C2 1.535(7)
C3 C4 1.518(6)
C5 C6 1.525(8)
C5' C6' 1.554(13)
C7 C8 1.496(7)
C9 C10 1.523(6)
C11 C12 1.502(7)
C13 C14 1.517(7)
C15 C16 1.529(10)
C17 C18 1.567(9)
C15' C16' 1.641(12)
C17' C18' 1.532(11)
C19 C20 1.391(5)
C19 C37 1.391(6)
C20 C21 1.508(6)
C20 C25 1.424(5)
C21 C22 1.512(6)
C22 C23 1.509(8)
C22 C23' 1.490(9)
C23 C24 1.521(8)
C23' C24 1.572(9)
C24 C25 1.512(6)
C25 C26 1.405(6)
C26 C27 1.411(6)
C27 C28 1.206(6)
C28 C29 1.426(6)
C29 C30 1.389(6)
C29 C34 1.389(6)
C30 C31 1.386(6)
C31 C32 1.384(7)
C32 C33 1.377(7)
C32 C35 1.494(6)
C33 C34 1.383(7)
C37 C38 1.204(6)
C38 C39 1.430(6)
C39 C40 1.390(6)
C39 C44 1.395(6)
C40 C41 1.385(6)
C41 C42 1.375(6)
C42 C43 1.394(6)
C42 C45 1.482(6)
C43 C44 1.385(6)
